data_2015459
loop_
_publ_author_name
'Delgado, Paula'
'Quiroga, Jairo'
'de la Torre, Jose M.'
'Cobo, Justo'
'Low, John N.'
'Glidewell, Christopher'

_publ_section_title
;
 Three substituted (<i>Z</i>)-5-benzylidene-2-thioxothiazolidin-4-ones:
 hydrogen-bonded dimers that can be effectively isolated or linked into
 chains either by aromatic \p--\p stacking interactions or by dipolar
 carbonyl--carbonyl interactions
;
_journal_coeditor_code SK3027
_journal_issue 7
_journal_name_full 'Acta Crystallographica Section C'
_journal_page_first o382
_journal_page_last o385
_journal_paper_doi 10.1107/S0108270106018038
_journal_volume 62
_journal_year 2006
_chemical_formula_iupac 'C13 H13 N O4 S2'
_chemical_formula_moiety 'C13 H13 N O4 S2'
_chemical_formula_sum 'C13 H13 N O4 S2'
_chemical_formula_weight 311.36
_chemical_name_systematic
;
(Z)-5-(3,4,5-Trimethoxybenzylidene)-2-thioxothaolidin-2-one
;
_space_group_IT_number 2
_symmetry_cell_setting triclinic
_symmetry_space_group_name_Hall '-P 1'
_symmetry_space_group_name_H-M 'P -1'
_atom_sites_solution_hydrogens geom
_atom_sites_solution_primary direct
_atom_sites_solution_secondary difmap
_cell_angle_alpha 100.399(2)
_cell_angle_beta 91.572(2)
_cell_angle_gamma 110.301(2)
_cell_formula_units_Z 4
_cell_length_a 10.3432(4)
_cell_length_b 10.9105(4)
_cell_length_c 13.4621(4)
_cell_measurement_reflns_used 6377
_cell_measurement_temperature 120(2)
_cell_measurement_theta_max 27.50
_cell_measurement_theta_min 2.73
_cell_volume 1394.73(9)
_computing_cell_refinement 'DENZO (Otwinowski & Minor, 1997) and COLLECT'
_computing_data_collection 'COLLECT (Hooft, 1999)'
_computing_data_reduction 'DENZO and COLLECT'
_computing_molecular_graphics 'PLATON (Spek, 2003)'
_computing_publication_material 'SHELXL97 and PRPKAPPA (Ferguson, 1999)'
_computing_structure_refinement 'OSCAIL (McArdle, 2003) and SHELXL97 (Sheldrick, 1997)'
_computing_structure_solution 'Sir2004 (Burla <i>et al.</i>,  2005)'
_diffrn_ambient_temperature 120(2)
_diffrn_detector_area_resol_mean 9.091
_diffrn_measured_fraction_theta_full 0.994
_diffrn_measured_fraction_theta_max 0.994
_diffrn_measurement_device_type 'Bruker--Nonius KappaCCD'
_diffrn_measurement_method '\f and \w scans'
_diffrn_radiation_monochromator graphite
_diffrn_radiation_source 'Bruker-Nonius FR591 rotating anode'
_diffrn_radiation_type 'Mo K\a'
_diffrn_radiation_wavelength 0.71073
_diffrn_reflns_av_R_equivalents 0.1064
_diffrn_reflns_av_sigmaI/netI 0.1262
_diffrn_reflns_limit_h_max 13
_diffrn_reflns_limit_h_min -13
_diffrn_reflns_limit_k_max 14
_diffrn_reflns_limit_k_min -14
_diffrn_reflns_limit_l_max 17
_diffrn_reflns_limit_l_min -17
_diffrn_reflns_number 29714
_diffrn_reflns_theta_full 27.50
_diffrn_reflns_theta_max 27.50
_diffrn_reflns_theta_min 2.73
_diffrn_standards_decay_% 0
_exptl_absorpt_coefficient_mu 0.393
_exptl_absorpt_correction_T_max 0.988
_exptl_absorpt_correction_T_min 0.952
_exptl_absorpt_correction_type multi-scan
_exptl_absorpt_process_details '(SADABS; Sheldrick, 2003)'
_exptl_crystal_colour orange
_exptl_crystal_density_diffrn 1.483
_exptl_crystal_density_method 'not measured'
_exptl_crystal_description plate
_exptl_crystal_F_000 648
_exptl_crystal_size_max 0.10
_exptl_crystal_size_mid 0.08
_exptl_crystal_size_min 0.03
_refine_diff_density_max 0.329
_refine_diff_density_min -0.422
_refine_ls_extinction_method none
_refine_ls_goodness_of_fit_ref 1.004
_refine_ls_hydrogen_treatment constr
_refine_ls_matrix_type full
_refine_ls_number_parameters 367
_refine_ls_number_reflns 6377
_refine_ls_number_restraints 0
_refine_ls_restrained_S_all 1.004
_refine_ls_R_factor_all 0.1354
_refine_ls_R_factor_gt 0.0632
_refine_ls_shift/su_max 0.001
_refine_ls_shift/su_mean 0.000
_refine_ls_structure_factor_coef Fsqd
_refine_ls_weighting_details 'w=1/[\s^2^(Fo^2^)+(0.0539P)^2^] where P=(Fo^2^+2Fc^2^)/3'
_refine_ls_weighting_scheme calc
_refine_ls_wR_factor_gt 0.0981
_refine_ls_wR_factor_ref 0.1187
_reflns_number_gt 3786
_reflns_number_total 6377
_reflns_threshold_expression I>2\s(I)
_cod_data_source_file sk3027.cif
_cod_data_source_block III
_cod_original_cell_volume 1394.72(9)
_cod_database_code 2015459
_cod_database_fobs_code 2015459

loop_
_symmetry_equiv_pos_as_xyz
'x, y, z'
'-x, -y, -z'

loop_
_atom_site_type_symbol
_atom_site_label
_atom_site_fract_x
_atom_site_fract_y
_atom_site_fract_z
_atom_site_U_iso_or_equiv
_atom_site_adp_type
_atom_site_calc_flag
_atom_site_refinement_flags
_atom_site_occupancy
S S11 0.88927(7) 1.14205(7) 0.93278(5) 0.02349(18) Uani d . 1
S S12 0.88234(8) 1.14023(7) 0.71059(5) 0.02956(19) Uani d . 1
O O14 0.71179(19) 0.76133(18) 0.88920(12) 0.0254(4) Uani d . 1
N N13 0.7868(2) 0.9277(2) 0.79756(14) 0.0208(5) Uani d . 1
C C12 0.8492(3) 1.0620(3) 0.80518(18) 0.0225(6) Uani d . 1
C C14 0.7672(3) 0.8801(3) 0.88691(18) 0.0205(6) Uani d . 1
C C15 0.8220(3) 0.9912(3) 0.97520(18) 0.0197(6) Uani d . 1
C C157 0.8165(3) 0.9684(3) 1.07014(18) 0.0201(6) Uani d . 1
C C151 0.8672(3) 1.0580(3) 1.16742(18) 0.0185(6) Uani d . 1
C C152 0.8448(3) 1.0027(3) 1.25423(18) 0.0206(6) Uani d . 1
C C153 0.8926(3) 1.0830(3) 1.34957(18) 0.0211(6) Uani d . 1
O O153 0.87569(19) 1.03880(18) 1.43900(12) 0.0271(5) Uani d . 1
C C158 0.8139(3) 0.8987(3) 1.4343(2) 0.0302(7) Uani d . 1
C C154 0.9635(3) 1.2197(3) 1.36037(18) 0.0204(6) Uani d . 1
O O154 1.01952(17) 1.29983(17) 1.45341(12) 0.0231(4) Uani d . 1
C C155 0.9863(3) 1.2757(3) 1.27333(18) 0.0189(6) Uani d . 1
C C159 0.9202(3) 1.3319(3) 1.51525(19) 0.0272(7) Uani d . 1
O O155 1.05683(18) 1.41070(17) 1.29121(12) 0.0242(4) Uani d . 1
C C150 1.0806(3) 1.4715(3) 1.20455(19) 0.0270(7) Uani d . 1
C C156 0.9384(3) 1.1951(3) 1.17770(18) 0.0205(6) Uani d . 1
S S21 0.57903(7) 0.34519(7) 0.58269(5) 0.02293(18) Uani d . 1
C C22 0.5770(3) 0.4278(3) 0.70628(18) 0.0200(6) Uani d . 1
S S22 0.52094(8) 0.35185(7) 0.79946(5) 0.0296(2) Uani d . 1
N N23 0.6282(2) 0.5620(2) 0.71191(15) 0.0198(5) Uani d . 1
C C24 0.6698(2) 0.6082(3) 0.62460(18) 0.0185(6) Uani d . 1
O O24 0.71258(18) 0.72673(17) 0.62060(12) 0.0223(4) Uani d . 1
C C25 0.6511(3) 0.4955(2) 0.53957(18) 0.0177(6) Uani d . 1
C C257 0.6865(2) 0.5166(3) 0.44703(18) 0.0190(6) Uani d . 1
C C251 0.6724(3) 0.4227(3) 0.35233(17) 0.0177(6) Uani d . 1
C C252 0.7184(3) 0.4747(3) 0.26660(18) 0.0208(6) Uani d . 1
C C253 0.7018(3) 0.3897(3) 0.17292(18) 0.0212(6) Uani d . 1
O O253 0.75011(19) 0.43225(18) 0.08640(12) 0.0284(5) Uani d . 1
C C258 0.7887(3) 0.5719(3) 0.0867(2) 0.0370(8) Uani d . 1
C C254 0.6374(3) 0.2523(3) 0.16284(18) 0.0208(6) Uani d . 1
O O254 0.61905(19) 0.16169(18) 0.07461(12) 0.0278(5) Uani d . 1
C C259 0.5633(3) 0.1858(3) -0.01633(19) 0.0287(7) Uani d . 1
C C255 0.5947(3) 0.2002(3) 0.24972(18) 0.0195(6) Uani d . 1
O O255 0.53508(19) 0.06435(17) 0.23400(12) 0.0257(4) Uani d . 1
C C250 0.5024(3) 0.0074(3) 0.32222(19) 0.0304(7) Uani d . 1
C C256 0.6117(3) 0.2846(3) 0.34292(18) 0.0206(6) Uani d . 1
H H13 0.7599 0.8731 0.7380 0.025 Uiso calc R 1
H H157 0.7716 0.8775 1.0740 0.024 Uiso calc R 1
H H152 0.7966 0.9096 1.2478 0.025 Uiso calc R 1
H H18A 0.7188 0.8661 1.4021 0.045 Uiso calc R 1
H H18B 0.8128 0.8810 1.5032 0.045 Uiso calc R 1
H H18C 0.8677 0.8528 1.3945 0.045 Uiso calc R 1
H H19A 0.8769 1.3824 1.4816 0.041 Uiso calc R 1
H H19B 0.9669 1.3858 1.5813 0.041 Uiso calc R 1
H H19C 0.8488 1.2493 1.5251 0.041 Uiso calc R 1
H H10A 1.1406 1.4365 1.1622 0.040 Uiso calc R 1
H H10B 1.1256 1.5683 1.2269 0.040 Uiso calc R 1
H H10C 0.9920 1.4511 1.1652 0.040 Uiso calc R 1
H H156 0.9540 1.2332 1.1190 0.025 Uiso calc R 1
H H23 0.6347 0.6178 0.7695 0.024 Uiso calc R 1
H H257 0.7274 0.6079 0.4429 0.023 Uiso calc R 1
H H252 0.7610 0.5684 0.2724 0.025 Uiso calc R 1
H H28A 0.7130 0.6017 0.1086 0.055 Uiso calc R 1
H H28B 0.8073 0.5874 0.0181 0.055 Uiso calc R 1
H H28C 0.8722 0.6222 0.1335 0.055 Uiso calc R 1
H H29A 0.5023 0.2362 0.0017 0.043 Uiso calc R 1
H H29B 0.5103 0.1003 -0.0614 0.043 Uiso calc R 1
H H29C 0.6393 0.2371 -0.0511 0.043 Uiso calc R 1
H H20A 0.5867 0.0343 0.3684 0.046 Uiso calc R 1
H H20B 0.4639 -0.0902 0.3019 0.046 Uiso calc R 1
H H20C 0.4342 0.0390 0.3567 0.046 Uiso calc R 1
H H256 0.5818 0.2484 0.4010 0.025 Uiso calc R 1

loop_
_atom_site_aniso_label
_atom_site_aniso_U_11
_atom_site_aniso_U_22
_atom_site_aniso_U_33
_atom_site_aniso_U_12
_atom_site_aniso_U_13
_atom_site_aniso_U_23
S11 0.0321(4) 0.0175(4) 0.0181(3) 0.0061(3) 0.0020(3) 0.0025(3)
C12 0.0272(16) 0.0233(17) 0.0187(14) 0.0122(14) 0.0021(11) 0.0027(12)
S12 0.0422(5) 0.0256(4) 0.0210(4) 0.0101(4) 0.0051(3) 0.0085(3)
N13 0.0297(13) 0.0178(13) 0.0121(11) 0.0063(11) 0.0011(9) 0.0007(9)
C14 0.0210(15) 0.0207(16) 0.0204(14) 0.0082(13) 0.0047(11) 0.0036(12)
O14 0.0358(12) 0.0189(12) 0.0172(9) 0.0054(10) 0.0045(8) 0.0014(8)
C15 0.0209(15) 0.0151(15) 0.0210(14) 0.0051(12) 0.0022(11) 0.0012(11)
C157 0.0212(15) 0.0170(15) 0.0207(14) 0.0050(12) 0.0034(11) 0.0038(11)
C151 0.0188(14) 0.0191(16) 0.0165(13) 0.0061(12) 0.0027(11) 0.0024(11)
C152 0.0235(15) 0.0151(15) 0.0200(14) 0.0031(12) -0.0008(11) 0.0032(11)
C153 0.0238(15) 0.0239(16) 0.0161(13) 0.0087(13) 0.0017(11) 0.0054(11)
O153 0.0377(12) 0.0229(11) 0.0154(9) 0.0033(9) 0.0010(8) 0.0059(8)
C158 0.0348(18) 0.0301(19) 0.0241(15) 0.0057(15) 0.0053(13) 0.0132(13)
C154 0.0188(15) 0.0224(16) 0.0169(13) 0.0059(13) 0.0009(11) -0.0010(11)
O154 0.0225(10) 0.0268(11) 0.0146(9) 0.0059(9) -0.0005(8) -0.0027(8)
C155 0.0193(14) 0.0153(15) 0.0204(14) 0.0044(12) 0.0023(11) 0.0032(11)
C159 0.0343(17) 0.0270(17) 0.0203(14) 0.0139(14) 0.0003(12) -0.0010(12)
O155 0.0302(11) 0.0179(11) 0.0208(10) 0.0043(9) 0.0034(8) 0.0028(8)
C150 0.0321(17) 0.0169(16) 0.0278(15) 0.0027(14) 0.0006(13) 0.0070(12)
C156 0.0253(15) 0.0211(16) 0.0160(13) 0.0090(13) 0.0007(11) 0.0047(11)
S21 0.0317(4) 0.0167(4) 0.0185(3) 0.0065(3) 0.0042(3) 0.0031(3)
C22 0.0239(15) 0.0218(16) 0.0153(13) 0.0098(13) 0.0008(11) 0.0031(11)
S22 0.0444(5) 0.0247(4) 0.0219(4) 0.0120(4) 0.0096(3) 0.0102(3)
N23 0.0276(13) 0.0165(13) 0.0139(11) 0.0078(11) 0.0020(9) 0.0002(9)
C24 0.0165(14) 0.0227(17) 0.0166(13) 0.0073(13) 0.0013(11) 0.0045(12)
O24 0.0294(11) 0.0160(11) 0.0188(9) 0.0052(9) 0.0033(8) 0.0025(8)
C25 0.0175(14) 0.0135(14) 0.0193(13) 0.0032(12) -0.0011(11) 0.0019(11)
C257 0.0162(14) 0.0165(15) 0.0227(14) 0.0039(12) 0.0002(11) 0.0041(11)
C251 0.0183(14) 0.0178(15) 0.0157(13) 0.0056(12) -0.0007(10) 0.0022(11)
C252 0.0219(15) 0.0174(15) 0.0218(14) 0.0053(12) 0.0018(11) 0.0044(11)
C253 0.0240(15) 0.0283(17) 0.0133(13) 0.0112(13) 0.0042(11) 0.0049(12)
O253 0.0376(12) 0.0249(12) 0.0179(10) 0.0048(10) 0.0072(8) 0.0047(8)
C258 0.051(2) 0.032(2) 0.0282(16) 0.0102(16) 0.0138(14) 0.0138(14)
C254 0.0238(15) 0.0210(16) 0.0163(13) 0.0087(13) -0.0005(11) -0.0001(11)
O254 0.0444(13) 0.0261(11) 0.0144(9) 0.0170(10) -0.0004(8) -0.0002(8)
C259 0.0346(18) 0.0318(18) 0.0190(14) 0.0136(15) -0.0030(12) 0.0010(12)
C255 0.0203(14) 0.0160(16) 0.0190(14) 0.0047(12) -0.0033(11) 0.0003(11)
O255 0.0359(12) 0.0177(11) 0.0193(10) 0.0058(9) 0.0006(8) 0.0010(8)
C250 0.0412(19) 0.0187(16) 0.0278(15) 0.0065(14) 0.0032(14) 0.0048(13)
C256 0.0240(15) 0.0253(17) 0.0151(13) 0.0109(13) 0.0033(11) 0.0066(11)

loop_
_atom_type_symbol
_atom_type_description
_atom_type_scat_dispersion_real
_atom_type_scat_dispersion_imag
_atom_type_scat_source
C C 0.0033 0.0016 'International Tables Vol C Tables 4.2.6.8 and 6.1.1.4'
H H 0.0000 0.0000 'International Tables Vol C Tables 4.2.6.8 and 6.1.1.4'
N N 0.0061 0.0033 'International Tables Vol C Tables 4.2.6.8 and 6.1.1.4'
O O 0.0106 0.0060 'International Tables Vol C Tables 4.2.6.8 and 6.1.1.4'
S S 0.1246 0.1234 'International Tables Vol C Tables 4.2.6.8 and 6.1.1.4'

loop_
_geom_angle_atom_site_label_1
_geom_angle_atom_site_label_2
_geom_angle_atom_site_label_3
_geom_angle
_geom_angle_publ_flag
C12 S11 C15 92.79(12) no
N13 C12 S12 126.18(19) no
N13 C12 S11 110.00(18) no
S12 C12 S11 123.82(17) no
C12 N13 C14 117.7(2) no
C12 N13 H13 121.2 no
C14 N13 H13 121.2 no
O14 C14 N13 123.3(2) no
O14 C14 C15 126.4(2) no
N13 C14 C15 110.3(2) no
C157 C15 C14 120.8(2) no
C157 C15 S11 130.0(2) no
C14 C15 S11 109.22(18) no
C15 C157 C151 131.3(3) no
C15 C157 H157 114.4 no
C151 C157 H157 114.4 no
C156 C151 C152 119.4(2) no
C156 C151 C157 123.0(2) no
C152 C151 C157 117.6(2) no
C153 C152 C151 120.3(2) no
C153 C152 H152 119.8 no
C151 C152 H152 119.8 no
O153 C153 C152 124.8(2) no
O153 C153 C154 114.6(2) no
C152 C153 C154 120.6(2) no
C153 O153 C158 118.2(2) no
O153 C158 H18A 109.5 no
O153 C158 H18B 109.5 no
H18A C158 H18B 109.5 no
O153 C158 H18C 109.5 no
H18A C158 H18C 109.5 no
H18B C158 H18C 109.5 no
O154 C154 C153 121.6(2) no
O154 C154 C155 118.9(2) no
C153 C154 C155 119.3(2) no
C154 O154 C159 114.13(19) no
O155 C155 C156 124.7(2) no
O155 C155 C154 115.3(2) no
C156 C155 C154 120.0(2) no
O154 C159 H19A 109.5 no
O154 C159 H19B 109.5 no
H19A C159 H19B 109.5 no
O154 C159 H19C 109.5 no
H19A C159 H19C 109.5 no
H19B C159 H19C 109.5 no
C155 O155 C150 116.85(19) no
O155 C150 H10A 109.5 no
O155 C150 H10B 109.5 no
H10A C150 H10B 109.5 no
O155 C150 H10C 109.5 no
H10A C150 H10C 109.5 no
H10B C150 H10C 109.5 no
C155 C156 C151 120.3(2) no
C155 C156 H156 119.8 no
C151 C156 H156 119.8 no
C22 S21 C25 92.91(12) no
N23 C22 S22 126.26(19) no
N23 C22 S21 109.76(17) no
S22 C22 S21 123.98(16) no
C22 N23 C24 118.1(2) no
C22 N23 H23 120.9 no
C24 N23 H23 120.9 no
O24 C24 N23 123.3(2) no
O24 C24 C25 126.3(2) no
N23 C24 C25 110.4(2) no
C257 C25 C24 120.9(2) no
C257 C25 S21 130.2(2) no
C24 C25 S21 108.83(17) no
C25 C257 C251 130.6(3) no
C25 C257 H257 114.7 no
C251 C257 H257 114.7 no
C256 C251 C252 119.2(2) no
C256 C251 C257 123.0(2) no
C252 C251 C257 117.8(2) no
C253 C252 C251 120.3(2) no
C253 C252 H252 119.8 no
C251 C252 H252 119.8 no
O253 C253 C252 123.8(2) no
O253 C253 C254 115.6(2) no
C252 C253 C254 120.5(2) no
C253 O253 C258 117.4(2) no
O253 C258 H28A 109.5 no
O253 C258 H28B 109.5 no
H28A C258 H28B 109.5 no
O253 C258 H28C 109.5 no
H28A C258 H28C 109.5 no
H28B C258 H28C 109.5 no
O254 C254 C253 124.5(2) no
O254 C254 C255 116.4(2) no
C253 C254 C255 119.0(2) no
C254 O254 C259 118.4(2) no
O254 C259 H29A 109.5 no
O254 C259 H29B 109.5 no
H29A C259 H29B 109.5 no
O254 C259 H29C 109.5 no
H29A C259 H29C 109.5 no
H29B C259 H29C 109.5 no
O255 C255 C256 124.1(2) no
O255 C255 C254 115.5(2) no
C256 C255 C254 120.4(2) no
C255 O255 C250 116.83(19) no
O255 C250 H20A 109.5 no
O255 C250 H20B 109.5 no
H20A C250 H20B 109.5 no
O255 C250 H20C 109.5 no
H20A C250 H20C 109.5 no
H20B C250 H20C 109.5 no
C255 C256 C251 120.5(2) no
C255 C256 H256 119.8 no
C251 C256 H256 119.8 no

loop_
_geom_bond_atom_site_label_1
_geom_bond_atom_site_label_2
_geom_bond_distance
_geom_bond_publ_flag
S11 C12 1.747(3) no
S11 C15 1.757(3) no
C12 N13 1.364(3) no
C12 S12 1.637(3) no
N13 C14 1.387(3) no
N13 H13 0.88 no
C14 O14 1.228(3) no
C14 C15 1.473(4) no
C15 C157 1.345(3) no
C157 C151 1.446(3) no
C157 H157 0.95 no
C151 C156 1.398(4) no
C151 C152 1.398(3) no
C152 C153 1.385(3) no
C152 H152 0.95 no
C153 O153 1.370(3) no
C153 C154 1.392(4) no
O153 C158 1.426(3) no
C158 H18A 0.98 no
C158 H18B 0.98 no
C158 H18C 0.98 no
C154 O154 1.372(3) no
C154 C155 1.406(3) no
O154 C159 1.436(3) no
C155 O155 1.369(3) no
C155 C156 1.390(3) no
C159 H19A 0.98 no
C159 H19B 0.98 no
C159 H19C 0.98 no
O155 C150 1.429(3) no
C150 H10A 0.98 no
C150 H10B 0.98 no
C150 H10C 0.98 no
C156 H156 0.95 no
S21 C22 1.748(2) no
S21 C25 1.761(3) no
C22 N23 1.359(3) no
C22 S22 1.637(2) no
N23 C24 1.383(3) no
N23 H23 0.88 no
C24 O24 1.225(3) no
C24 C25 1.475(3) no
C25 C257 1.345(3) no
C257 C251 1.453(3) no
C257 H257 0.95 no
C251 C256 1.397(4) no
C251 C252 1.399(3) no
C252 C253 1.391(3) no
C252 H252 0.95 no
C253 O253 1.374(3) no
C253 C254 1.392(4) no
O253 C258 1.435(3) no
C258 H28A 0.98 no
C258 H28B 0.98 no
C258 H28C 0.98 no
C254 O254 1.363(3) no
C254 C255 1.407(3) no
O254 C259 1.443(3) no
C259 H29A 0.98 no
C259 H29B 0.98 no
C259 H29C 0.98 no
C255 O255 1.367(3) no
C255 C256 1.383(3) no
O255 C250 1.433(3) no
C250 H20A 0.98 no
C250 H20B 0.98 no
C250 H20C 0.98 no
C256 H256 0.95 no

loop_
_geom_hbond_atom_site_label_D
_geom_hbond_atom_site_label_H
_geom_hbond_atom_site_label_A
_geom_hbond_distance_DH
_geom_hbond_distance_HA
_geom_hbond_distance_DA
_geom_hbond_angle_DHA
_geom_hbond_publ_flag
C156 H156 S11 0.95 2.50 3.237(2) 134 no
C256 H256 S21 0.95 2.49 3.227(2) 134 no
N13 H13 O24 0.88 1.95 2.814(3) 168 no
N23 H23 O14 0.88 1.96 2.807(3) 162 no

loop_
_geom_torsion_atom_site_label_1
_geom_torsion_atom_site_label_2
_geom_torsion_atom_site_label_3
_geom_torsion_atom_site_label_4
_geom_torsion
_geom_torsion_publ_flag
C15 S11 C12 N13 0.51(19) no
C15 S11 C12 S12 -179.82(17) no
S12 C12 N13 C14 -179.79(18) no
S11 C12 N13 C14 -0.1(3) no
C12 N13 C14 O14 179.8(2) no
C12 N13 C14 C15 -0.4(3) no
O14 C14 C15 C157 1.0(4) no
N13 C14 C15 C157 -178.8(2) no
O14 C14 C15 S11 -179.4(2) no
N13 C14 C15 S11 0.8(2) no
C12 S11 C15 C157 178.8(2) no
C12 S11 C15 C14 -0.74(19) no
C14 C15 C157 C151 177.2(2) no
S11 C15 C157 C151 -2.2(4) no
C15 C157 C151 C156 -1.2(4) no
C15 C157 C151 C152 179.9(3) no
C156 C151 C152 C153 0.1(4) no
C157 C151 C152 C153 179.1(2) no
C151 C152 C153 O153 179.8(2) no
C151 C152 C153 C154 0.0(4) no
C152 C153 O153 C158 5.1(4) no
C154 C153 O153 C158 -175.1(2) no
O153 C153 C154 O154 4.4(3) no
C152 C153 C154 O154 -175.7(2) no
O153 C153 C154 C155 -179.9(2) no
C152 C153 C154 C155 0.0(4) no
C153 C154 O154 C159 -77.3(3) no
C155 C154 O154 C159 107.0(3) no
O154 C154 C155 O155 -4.2(3) no
C153 C154 C155 O155 180.0(2) no
O154 C154 C155 C156 175.8(2) no
C153 C154 C155 C156 0.0(4) no
C156 C155 O155 C150 0.6(3) no
C154 C155 O155 C150 -179.3(2) no
O155 C155 C156 C151 -179.9(2) no
C154 C155 C156 C151 0.0(4) no
C152 C151 C156 C155 -0.1(4) no
C157 C151 C156 C155 -179.0(2) no
C25 S21 C22 N23 0.25(19) no
C25 S21 C22 S22 -179.75(17) no
S22 C22 N23 C24 -179.51(18) no
S21 C22 N23 C24 0.5(3) no
C22 N23 C24 O24 177.2(2) no
C22 N23 C24 C25 -1.2(3) no
O24 C24 C25 C257 2.6(4) no
N23 C24 C25 C257 -179.1(2) no
O24 C24 C25 S21 -177.1(2) no
N23 C24 C25 S21 1.2(2) no
C22 S21 C25 C257 179.5(2) no
C22 S21 C25 C24 -0.84(18) no
C24 C25 C257 C251 -177.2(2) no
S21 C25 C257 C251 2.4(4) no
C25 C257 C251 C256 1.6(4) no
C25 C257 C251 C252 179.5(2) no
C256 C251 C252 C253 0.9(4) no
C257 C251 C252 C253 -177.1(2) no
C251 C252 C253 O253 -176.6(2) no
C251 C252 C253 C254 1.1(4) no
C252 C253 O253 C258 -15.8(4) no
C254 C253 O253 C258 166.4(2) no
O253 C253 C254 O254 -0.9(4) no
C252 C253 C254 O254 -178.7(2) no
O253 C253 C254 C255 175.1(2) no
C252 C253 C254 C255 -2.7(4) no
C253 C254 O254 C259 -48.1(3) no
C255 C254 O254 C259 135.8(2) no
O254 C254 C255 O255 -2.3(3) no
C253 C254 C255 O255 -178.6(2) no
O254 C254 C255 C256 178.8(2) no
C253 C254 C255 C256 2.5(4) no
C256 C255 O255 C250 -6.9(3) no
C254 C255 O255 C250 174.3(2) no
O255 C255 C256 C251 -179.3(2) no
C254 C255 C256 C251 -0.6(4) no
C252 C251 C256 C255 -1.2(4) no
C257 C251 C256 C255 176.7(2) no

loop_
_cod_related_entry_id
_cod_related_entry_database
_cod_related_entry_code
1 ChemSpider 1161771
